data_2200815
loop_
_publ_author_name
'Lee, Uk'
'Joo, Hea-Chung'
'Kwon, Jae-Sam'

_publ_section_title
;
 Tetraammonium hexahydrogen hexamolybdonickelate(II) tetrahydrate,
 (NH~4~)~4~[H~6~NiMo~6~O~24~]&#x00B7;4H~2~O
;
_journal_issue 1
_journal_name_full 'Acta Crystallographica Section E'
_journal_page_first i6
_journal_page_last i8
_journal_paper_doi 10.1107/S1600536801021109
_journal_volume 58
_journal_year 2002
_chemical_formula_iupac '(N H4)4 [H6 Ni Mo6 O24], 4H2 O'
_chemical_formula_moiety 'H30 Mo6 N4 Ni O28'
_chemical_formula_structural '(N H4)4 (H6 Ni Mo6 O24) (H2 O)4'
_chemical_formula_sum 'H30 Mo6 N4 Ni O28'
_chemical_formula_weight 1168.63
_chemical_name_systematic ?
_space_group_IT_number 14
_symmetry_cell_setting monoclinic
_symmetry_space_group_name_Hall '-P 2yab'
_symmetry_space_group_name_H-M 'P 1 21/a 1'
_atom_sites_solution_hydrogens none
_atom_sites_solution_primary direct
_atom_sites_solution_secondary difmap
_audit_creation_method SHELXL-97
_cell_angle_alpha 90.00
_cell_angle_beta 109.31(8)
_cell_angle_gamma 90.00
_cell_formula_units_Z 2
_cell_length_a 11.994(3)
_cell_length_b 11.131(2)
_cell_length_c 11.384(9)
_cell_measurement_reflns_used 27
_cell_measurement_temperature 298(2)
_cell_measurement_theta_max 10.5
_cell_measurement_theta_min 9.5
_cell_volume 1434.3(14)
_computing_cell_refinement STADI4
_computing_data_collection 'STADI4 (Stoe & Cie, 1996)'
_computing_data_reduction 'X-RED (Stoe & Cie, 1996)'
_computing_molecular_graphics 'ORTEP-3 (Farrugia, 1997)'
_computing_structure_refinement 'SHELXL97-2 (Sheldrick, 1997)'
_computing_structure_solution 'SHELXS97-2 (Sheldrick, 1997)'
_diffrn_ambient_temperature 298(2)
_diffrn_measured_fraction_theta_full .993
_diffrn_measured_fraction_theta_max .993
_diffrn_measurement_device_type 'Stoe STADI4'
_diffrn_measurement_method \w/2-\q
_diffrn_radiation_monochromator graphite
_diffrn_radiation_source 'fine-focus sealed tube'
_diffrn_radiation_type MoK\a
_diffrn_radiation_wavelength .71069
_diffrn_reflns_av_R_equivalents .0000
_diffrn_reflns_av_sigmaI/netI .0405
_diffrn_reflns_limit_h_max 14
_diffrn_reflns_limit_h_min -15
_diffrn_reflns_limit_k_max 14
_diffrn_reflns_limit_k_min 0
_diffrn_reflns_limit_l_max 14
_diffrn_reflns_limit_l_min 0
_diffrn_reflns_number 3290
_diffrn_reflns_theta_full 27.57
_diffrn_reflns_theta_max 27.57
_diffrn_reflns_theta_min 1.90
_diffrn_standards_decay_% 4.9
_diffrn_standards_interval_time 60
_diffrn_standards_number 3
_exptl_absorpt_coefficient_mu 3.288
_exptl_absorpt_correction_T_max .8494
_exptl_absorpt_correction_T_min .5422
_exptl_absorpt_correction_type numerical
_exptl_absorpt_process_details '(X-SHAPE; Stoe & Cie, 1996)'
_exptl_crystal_colour 'pale blue'
_exptl_crystal_density_diffrn 2.706
_exptl_crystal_density_method 'not measured'
_exptl_crystal_description 'octagonal plate'
_exptl_crystal_F_000 1124
_exptl_crystal_size_max .25
_exptl_crystal_size_mid .19
_exptl_crystal_size_min .10
_refine_diff_density_max 1.112
_refine_diff_density_min -1.332
_refine_ls_extinction_method none
_refine_ls_goodness_of_fit_ref 1.128
_refine_ls_hydrogen_treatment noref
_refine_ls_matrix_type full
_refine_ls_number_parameters 178
_refine_ls_number_reflns 3290
_refine_ls_number_restraints 0
_refine_ls_restrained_S_all 1.128
_refine_ls_R_factor_all .0813
_refine_ls_R_factor_gt .0526
_refine_ls_shift/su_max <0.001
_refine_ls_shift/su_mean .000
_refine_ls_structure_factor_coef Fsqd
_refine_ls_weighting_details 'calc w = 1/[\s^2^(Fo^2^)+(0.0508P)^2^+13.3268P] where P = (Fo^2^+2Fc^2^)/3'
_refine_ls_weighting_scheme calc
_refine_ls_wR_factor_gt .1170
_refine_ls_wR_factor_ref .1371
_reflns_number_gt 2448
_reflns_number_total 3290
_reflns_threshold_expression I>2\s(I)
_cod_data_source_file br6038.cif
_cod_data_source_block I
_cod_original_cell_volume 1434.3(12)
_cod_original_sg_symbol_H-M 'P 21/a'
_cod_database_code 2200815
_cod_database_fobs_code 2200815

loop_
_symmetry_equiv_pos_as_xyz
'x, y, z'
'-x+1/2, y+1/2, -z'
'-x, -y, -z'
'x-1/2, -y-1/2, z'

loop_
_atom_site_label
_atom_site_fract_x
_atom_site_fract_y
_atom_site_fract_z
_atom_site_U_iso_or_equiv
_atom_site_adp_type
_atom_site_calc_flag
_atom_site_refinement_flags
_atom_site_occupancy
_atom_site_disorder_assembly
_atom_site_disorder_group
_atom_site_type_symbol
Ni .0000 .5000 .5000 .0179(3) Uani d S 1 . . Ni
Mo1 -.14146(6) .73868(7) .34545(7) .02361(19) Uani d . 1 . . Mo
Mo2 -.04799(6) .73730(6) .65370(7) .02200(19) Uani d . 1 . . Mo
Mo3 .08826(6) .49667(7) .80890(7) .02484(19) Uani d . 1 . . Mo
Oc1 .0094(4) .6117(5) .3602(5) .0195(11) Uani d . 1 . . O
Oc2 -.1353(5) .6123(5) .4992(5) .0186(11) Uani d . 1 . . O
Oc3 .0932(5) .6076(5) .6451(5) .0198(11) Uani d . 1 . . O
Ob4 -.0367(5) .8065(5) .5011(6) .0260(13) Uani d . 1 . . O
Ob5 -.0484(5) .6007(5) .7610(6) .0261(13) Uani d . 1 . . O
Ob6 .2014(5) .3958(6) .7650(6) .0280(13) Uani d . 1 . . O
Ot7 -.0983(6) .8352(6) .2516(7) .0396(17) Uani d . 1 . . O
Ot8 -.2758(6) .7938(6) .3442(7) .0372(16) Uani d . 1 . . O
Ot9 -.1786(5) .7961(6) .6546(6) .0314(14) Uani d . 1 . . O
Ot10 .0573(6) .8287(6) .7522(6) .0334(15) Uani d . 1 . . O
Ot11 .1940(6) .5839(7) .9124(6) .0401(17) Uani d . 1 . . O
Ot12 .0416(7) .4040(6) .9029(7) .0396(16) Uani d . 1 . . O
Ow2 .0669(10) .1747(9) 1.0224(9) .076(3) Uani d . 1 . . O
Ow1 .3563(6) .4568(7) .5110(10) .062(3) Uani d . 1 . . O
N2 -.2312(7) .5287(8) .8337(8) .0376(19) Uani d . 1 . . N
N1 .4254(8) .4702(9) .8146(10) .047(2) Uani d . 1 . . N

loop_
_atom_site_aniso_label
_atom_site_aniso_U_11
_atom_site_aniso_U_22
_atom_site_aniso_U_33
_atom_site_aniso_U_12
_atom_site_aniso_U_13
_atom_site_aniso_U_23
Ni .0194(6) .0129(6) .0244(7) .0014(5) .0113(5) .0006(6)
Mo1 .0245(4) .0174(3) .0312(4) .0046(3) .0122(3) .0039(3)
Mo2 .0225(3) .0161(3) .0305(4) .0013(3) .0129(3) -.0024(3)
Mo3 .0275(4) .0235(4) .0247(4) .0022(3) .0102(3) .0006(3)
Oc1 .018(3) .017(3) .026(3) .001(2) .010(2) .002(2)
Oc2 .020(3) .013(3) .025(3) .001(2) .010(2) -.001(2)
Oc3 .020(3) .018(3) .024(3) .002(2) .010(2) -.004(2)
Ob4 .031(3) .016(3) .034(3) .001(2) .015(3) .001(3)
Ob5 .028(3) .024(3) .034(3) .005(2) .020(3) .000(3)
Ob6 .026(3) .027(3) .032(3) .006(2) .010(3) .002(3)
Ot7 .054(4) .031(4) .039(4) .007(3) .023(3) .011(3)
Ot8 .033(3) .038(4) .045(4) .011(3) .019(3) .003(3)
Ot9 .029(3) .033(3) .036(4) .008(3) .015(3) -.001(3)
Ot10 .034(3) .028(3) .039(4) -.003(3) .013(3) -.008(3)
Ot11 .040(4) .041(4) .035(4) -.001(3) .006(3) -.006(3)
Ot12 .056(4) .033(4) .036(4) .007(3) .024(3) .009(3)
Ow2 .123(9) .051(5) .060(6) -.012(6) .036(6) .002(5)
Ow1 .038(4) .024(4) .142(9) .001(3) .053(5) -.005(5)
N2 .034(4) .041(5) .041(5) -.005(4) .016(4) .003(4)
N1 .044(5) .039(5) .064(6) -.002(4) .023(5) -.007(5)

loop_
_atom_type_symbol
_atom_type_description
_atom_type_scat_dispersion_real
_atom_type_scat_dispersion_imag
_atom_type_scat_source
Ni Ni .3393 1.1124 'International Tables Vol C Tables 4.2.6.8 and 6.1.1.4'
Mo Mo -1.6832 .6857 'International Tables Vol C Tables 4.2.6.8 and 6.1.1.4'
O O .0106 .0060 'International Tables Vol C Tables 4.2.6.8 and 6.1.1.4'
H H .0000 .0000 'International Tables Vol C Tables 4.2.6.8 and 6.1.1.4'
N N .0061 .0033 'International Tables Vol C Tables 4.2.6.8 and 6.1.1.4'

loop_
_geom_angle_atom_site_label_1
_geom_angle_atom_site_label_2
_geom_angle_atom_site_label_3
_geom_angle_site_symmetry_1
_geom_angle_site_symmetry_3
_geom_angle
Oc2 Ni Oc2 3_566 . 180.0000(10)
Oc2 Ni Oc3 . 3_566 97.6(2)
Oc2 Ni Oc3 . . 82.4(2)
Oc3 Ni Oc3 3_566 . 180.0000(10)
Oc2 Ni Oc1 3_566 . 97.3(2)
Oc2 Ni Oc1 . . 82.7(2)
Oc3 Ni Oc1 3_566 . 83.4(2)
Oc3 Ni Oc1 . . 96.6(2)
Oc1 Ni Oc1 . 3_566 180.0000(10)
Ot7 Mo1 Ot8 . . 104.3(3)
Ot7 Mo1 Ob6 . 3_566 101.8(3)
Ot8 Mo1 Ob6 . 3_566 97.2(3)
Ot7 Mo1 Ob4 . . 95.0(3)
Ot8 Mo1 Ob4 . . 100.9(3)
Ob6 Mo1 Ob4 3_566 . 151.4(2)
Ot7 Mo1 Oc2 . . 161.5(3)
Ot8 Mo1 Oc2 . . 91.1(3)
Ob6 Mo1 Oc2 3_566 . 86.0(2)
Ob4 Mo1 Oc2 . . 71.8(2)
Ot7 Mo1 Oc1 . . 92.2(3)
Ot8 Mo1 Oc1 . . 161.7(3)
Ob6 Mo1 Oc1 3_566 . 71.4(2)
Ob4 Mo1 Oc1 . . 85.1(2)
Oc2 Mo1 Oc1 . . 74.3(2)
Ot9 Mo2 Ot10 . . 104.4(3)
Ot9 Mo2 Ob4 . . 100.9(3)
Ot10 Mo2 Ob4 . . 95.5(3)
Ot9 Mo2 Ob5 . . 95.9(3)
Ot10 Mo2 Ob5 . . 101.9(3)
Ob4 Mo2 Ob5 . . 152.0(2)
Ot9 Mo2 Oc2 . . 93.0(3)
Ot10 Mo2 Oc2 . . 160.5(3)
Ob4 Mo2 Oc2 . . 72.2(2)
Ob5 Mo2 Oc2 . . 84.8(2)
Ot9 Mo2 Oc3 . . 162.6(3)
Ot10 Mo2 Oc3 . . 90.4(3)
Ob4 Mo2 Oc3 . . 86.5(2)
Ob5 Mo2 Oc3 . . 71.7(2)
Oc2 Mo2 Oc3 . . 74.2(2)
Ot12 Mo3 Ot11 . . 103.4(4)
Ot12 Mo3 Ob5 . . 96.6(3)
Ot11 Mo3 Ob5 . . 102.7(3)
Ot12 Mo3 Ob6 . . 102.3(3)
Ot11 Mo3 Ob6 . . 94.7(3)
Ob5 Mo3 Ob6 . . 150.5(3)
Ot12 Mo3 Oc1 . 3_566 91.5(3)
Ot11 Mo3 Oc1 . 3_566 161.6(3)
Ob5 Mo3 Oc1 . 3_566 85.8(2)
Ob6 Mo3 Oc1 . 3_566 71.4(2)
Ot12 Mo3 Oc3 . . 162.3(3)
Ot11 Mo3 Oc3 . . 92.4(3)
Ob5 Mo3 Oc3 . . 72.0(2)
Ob6 Mo3 Oc3 . . 83.8(2)
Oc1 Mo3 Oc3 3_566 . 74.6(2)
Ni Oc1 Mo3 . 3_566 101.1(2)
Ni Oc1 Mo1 . . 100.9(2)
Mo3 Oc1 Mo1 3_566 . 95.4(2)
Ni Oc2 Mo2 . . 102.4(2)
Ni Oc2 Mo1 . . 102.1(2)
Mo2 Oc2 Mo1 . . 96.4(2)
Ni Oc3 Mo2 . . 101.1(2)
Ni Oc3 Mo3 . . 100.9(2)
Mo2 Oc3 Mo3 . . 95.1(2)
Mo2 Ob4 Mo1 . . 116.3(3)
Mo3 Ob5 Mo2 . . 117.8(3)
Mo1 Ob6 Mo3 3_566 . 118.1(3)

loop_
_geom_bond_atom_site_label_1
_geom_bond_atom_site_label_2
_geom_bond_site_symmetry_2
_geom_bond_distance
_geom_bond_publ_flag
Ni Oc2 3_566 2.046(5) ?
Ni Oc2 . 2.046(5) yes
Ni Oc3 3_566 2.047(6) ?
Ni Oc3 . 2.047(6) yes
Ni Oc1 . 2.052(6) yes
Ni Oc1 3_566 2.052(6) ?
Mo1 Ot7 . 1.712(7) yes
Mo1 Ot8 . 1.720(6) yes
Mo1 Ob6 3_566 1.935(6) yes
Mo1 Ob4 . 1.954(7) yes
Mo1 Oc2 . 2.228(6) yes
Mo1 Oc1 . 2.258(5) yes
Mo2 Ot9 . 1.701(6) yes
Mo2 Ot10 . 1.717(7) yes
Mo2 Ob4 . 1.946(6) yes
Mo2 Ob5 . 1.952(6) yes
Mo2 Oc2 . 2.216(6) yes
Mo2 Oc3 . 2.252(5) yes
Mo3 Ot12 . 1.708(7) yes
Mo3 Ot11 . 1.718(7) yes
Mo3 Ob5 . 1.932(6) yes
Mo3 Ob6 . 1.949(6) yes
Mo3 Oc1 3_566 2.245(6) yes
Mo3 Oc3 . 2.254(6) yes
Ow1 N1 . 3.281(15) ?

loop_
_geom_hbond_atom_site_label_D
_geom_hbond_atom_site_label_A
_geom_hbond_site_symmetry_A
_geom_hbond_distance_DA
_geom_hbond_publ_flag
Oc1 Ot8 4_675 2.844(8) yes
Oc3 Ot9 4_675 2.908(8) yes
Ow1 Oc2 3_566 2.726(8) yes
Ow1 Ob4 2_546 2.774(9) yes
Ow2 Ot12 . 2.860(10) yes
Ow2 Ot11 2_547 2.900(10) yes
Ow2 N1 4_565 2.90(2) yes
Ow2 N1 2_547 2.920(10) yes
N1 Ob6 . 2.690(10) yes
N1 Ot7 2_546 2.860(10) yes
N1 Ow2 4_665 2.90(2) yes
N1 Ow2 2_557 2.92(2) yes
N2 Ob5 . 2.710(10) yes
N2 Ot10 4_575 2.870(10) yes
N2 Ot7 2_446 2.910(10) yes
